data_4512132
loop_
_publ_author_name
'Hawes, Chris S.'
'Moubaraki, Boujemaa'
'Murray, Keith S.'
'Kruger, Paul E.'
'Turner, David R.'
'Batten, Stuart R.'

_publ_section_title
;
 Exploiting the Pyrazole-Carboxylate Mixed Ligand System in the Crystal
 Engineering of Coordination Polymers
;
_journal_issue 11
_journal_name_full 'Crystal Growth &amp; Design'
_journal_page_first 5749
_journal_paper_doi 10.1021/cg501004u
_journal_volume 14
_journal_year 2014
_chemical_formula_moiety 'C26 H26 Co N4 O4, H2 O'
_chemical_formula_sum 'C26 H28 Co N4 O5'
_chemical_formula_weight 535.45
_chemical_name_systematic
;
 ? 
;
_space_group_crystal_system monoclinic
_space_group_IT_number 15
_space_group_name_Hall '-C 2yc'
_space_group_name_H-M_alt 'C 1 2/c 1'
_symmetry_space_group_name_Hall '-C 2yc'
_symmetry_space_group_name_H-M 'C 1 2/c 1'
_atom_sites_solution_hydrogens geom
_atom_sites_solution_primary iterative
_atom_sites_solution_secondary difmap
_audit_creation_date 2014-05-21
_audit_creation_method
;
Olex2 1.2
(compiled 2014.03.20 svn.r2914 for OlexSys, GUI svn.r4816)
;
_cell_angle_alpha 90.00
_cell_angle_beta 124.052(3)
_cell_angle_gamma 90.00
_cell_formula_units_Z 8
_cell_length_a 33.0036(8)
_cell_length_b 8.55033(11)
_cell_length_c 21.3589(4)
_cell_measurement_reflns_used 15532
_cell_measurement_temperature 120.0(2)
_cell_measurement_theta_max 76.0976
_cell_measurement_theta_min 2.7622
_cell_volume 4993.8(2)
_computing_cell_refinement
;
CrysAlisPro, Agilent Technologies,
Version 1.171.35.19 (release 27-10-2011 CrysAlis171 .NET)
(compiled Oct 27 2011,15:02:11)
;
_computing_data_collection
;
CrysAlisPro, Agilent Technologies,
Version 1.171.35.19 (release 27-10-2011 CrysAlis171 .NET)
(compiled Oct 27 2011,15:02:11)
;
_computing_data_reduction
;
CrysAlisPro, Agilent Technologies,
Version 1.171.35.19 (release 27-10-2011 CrysAlis171 .NET)
(compiled Oct 27 2011,15:02:11)
;
_computing_molecular_graphics 'Olex2 (Dolomanov et al., 2009)'
_computing_publication_material 'Olex2 (Dolomanov et al., 2009)'
_computing_structure_refinement 'XLMP (Sheldrick, 2008)'
_computing_structure_solution 'olex2.solve (Bourhis et al., 2013)'
_diffrn_ambient_temperature 120.0(2)
_diffrn_detector_area_resol_mean 10.6501
_diffrn_measured_fraction_theta_full 1.000
_diffrn_measured_fraction_theta_max 0.997
_diffrn_measurement_device_type 'SuperNova, Dual, Cu at zero, Atlas'
_diffrn_measurement_method '\w scans'
_diffrn_orient_matrix_UB_11 -0.0529927000
_diffrn_orient_matrix_UB_12 0.0577171000
_diffrn_orient_matrix_UB_13 -0.0540121000
_diffrn_orient_matrix_UB_21 0.0059236000
_diffrn_orient_matrix_UB_22 -0.0075697000
_diffrn_orient_matrix_UB_23 -0.0665558000
_diffrn_orient_matrix_UB_31 -0.0181770000
_diffrn_orient_matrix_UB_32 -0.1704733000
_diffrn_orient_matrix_UB_33 -0.0152899000
_diffrn_radiation_monochromator mirror
_diffrn_radiation_type CuK\a
_diffrn_radiation_wavelength 1.54184
_diffrn_reflns_av_R_equivalents 0.0365
_diffrn_reflns_av_unetI/netI 0.0249
_diffrn_reflns_limit_h_max 40
_diffrn_reflns_limit_h_min -41
_diffrn_reflns_limit_k_max 7
_diffrn_reflns_limit_k_min -10
_diffrn_reflns_limit_l_max 26
_diffrn_reflns_limit_l_min -26
_diffrn_reflns_number 27263
_diffrn_reflns_theta_full 67.50
_diffrn_reflns_theta_max 76.23
_diffrn_reflns_theta_min 3.23
_diffrn_source 'SuperNova (Cu) X-ray Source'
_exptl_absorpt_coefficient_mu 5.762
_exptl_absorpt_correction_T_max 1.00000
_exptl_absorpt_correction_T_min 0.30912
_exptl_absorpt_correction_type multi-scan
_exptl_absorpt_process_details
;
CrysAlisPro, Agilent Technologies,
Version 1.171.35.19 (release 27-10-2011 CrysAlis171 .NET)
(compiled Oct 27 2011,15:02:11)
Empirical absorption correction using spherical harmonics,
 implemented in SCALE3 ABSPACK scaling algorithm.
;
_exptl_crystal_colour purple
_exptl_crystal_density_diffrn 1.424
_exptl_crystal_density_method 'not measured'
_exptl_crystal_description plate
_exptl_crystal_F_000 2232
_exptl_crystal_size_max 0.25
_exptl_crystal_size_mid 0.20
_exptl_crystal_size_min 0.03
_refine_diff_density_max 0.782
_refine_diff_density_min -0.451
_refine_diff_density_rms 0.057
_refine_ls_extinction_method none
_refine_ls_goodness_of_fit_ref 1.078
_refine_ls_hydrogen_treatment mixed
_refine_ls_matrix_type full
_refine_ls_number_parameters 341
_refine_ls_number_reflns 5213
_refine_ls_number_restraints 4
_refine_ls_restrained_S_all 1.078
_refine_ls_R_factor_all 0.0566
_refine_ls_R_factor_gt 0.0456
_refine_ls_shift/su_max 0.001
_refine_ls_shift/su_mean 0.000
_refine_ls_structure_factor_coef Fsqd
_refine_ls_weighting_details 'calc w=1/[\s^2^(Fo^2^)+(0.0390P)^2^+13.4600P] where P=(Fo^2^+2Fc^2^)/3'
_refine_ls_weighting_scheme calc
_refine_ls_wR_factor_gt 0.1030
_refine_ls_wR_factor_ref 0.1106
_reflns_number_gt 4528
_reflns_number_total 5213
_reflns_threshold_expression >2sigma(I)
_cod_data_source_file cg501004u_si_002.cif
_cod_data_source_block 4
_cod_depositor_comments 'Adding full bibliography for 4512129--4512135.cif.'
_cod_original_cell_volume 4993.79(17)
_cod_database_code 4512132
_reflns_odcompleteness_completeness 99.84
_reflns_odcompleteness_iscentric 1
_reflns_odcompleteness_theta 75.12
_olex2_refinement_description
;
1. Fixed Uiso
 At 1.2 times of:
  All C(H) groups, All C(H,H) groups, All N(H) groups
 At 1.5 times of:
  All C(H,H,H) groups, All C(H,H,H,H,H) groups
2. Restrained distances
 O36-H36A
 0.84 with sigma of 0.02
 H36B-O36
 0.84 with sigma of 0.02
 H20-N20
 0.91 with sigma of 0.02
 N3-H3
 0.91 with sigma of 0.02
3.a Secondary CH2 refined with riding coordinates:
 C9(H9A,H9B), C26(H26A,H26B)
3.b Aromatic/amide H refined with riding coordinates:
 C11(H11), C12(H12), C14(H14), C15(H15), C28(H28), C29(H29), C31(H31), C32(H32)
3.c Idealised Me refined as rotating group:
 C7(H7A,H7B,H7C), C8(H8A,H8B,H8C), C24(H24A,H24B,H24C), C25(H25A,H25B,H25C)
;

loop_
_space_group_symop_id
_space_group_symop_operation_xyz
1 'x, y, z'
2 '-x, y, -z+1/2'
3 'x+1/2, y+1/2, z'
4 '-x+1/2, y+1/2, -z+1/2'
5 '-x, -y, -z'
6 'x, -y, z-1/2'
7 '-x+1/2, -y+1/2, -z'
8 'x+1/2, -y+1/2, z-1/2'

loop_
_atom_site_label
_atom_site_type_symbol
_atom_site_fract_x
_atom_site_fract_y
_atom_site_fract_z
_atom_site_U_iso_or_equiv
_atom_site_adp_type
_atom_site_occupancy
_atom_site_calc_flag
_atom_site_refinement_flags_posn
Co1 Co 0.626157(14) 0.40194(5) 0.91398(2) 0.02463(12) Uani 1 d .
N2 N 0.58947(8) 0.2425(3) 0.82881(11) 0.0260(4) Uani 1 d .
N3 N 0.59534(8) 0.0855(3) 0.83273(12) 0.0297(5) Uani 1 d D
H3 H 0.6187(9) 0.039(3) 0.8758(13) 0.036 Uiso 1 d DR
C4 C 0.56961(10) 0.0192(3) 0.76315(15) 0.0312(6) Uani 1 d .
C5 C 0.54561(9) 0.1392(3) 0.71171(14) 0.0293(6) Uani 1 d .
C6 C 0.55889(9) 0.2755(3) 0.75496(13) 0.0273(5) Uani 1 d .
C7 C 0.54436(10) 0.4395(4) 0.72781(16) 0.0367(6) Uani 1 d .
H7A H 0.5520 0.5069 0.7702 0.055 Uiso 1 calc GR
H7B H 0.5092 0.4435 0.6889 0.055 Uiso 1 calc GR
H7C H 0.5623 0.4759 0.7064 0.055 Uiso 1 calc GR
C8 C 0.56970(13) -0.1529(4) 0.75263(19) 0.0467(8) Uani 1 d .
H8A H 0.5959 -0.2009 0.8000 0.070 Uiso 1 calc GR
H8B H 0.5751 -0.1744 0.7128 0.070 Uiso 1 calc GR
H8C H 0.5381 -0.1967 0.7382 0.070 Uiso 1 calc GR
H36A H 0.6953(8) 0.088(5) 0.4771(19) 0.070 Uiso 1 d DR
H36B H 0.6568(15) 0.186(3) 0.459(2) 0.070 Uiso 1 d DR
C9 C 0.51322(10) 0.1297(4) 0.62687(14) 0.0348(6) Uani 1 d .
H9A H 0.4822 0.1851 0.6090 0.042 Uiso 1 calc R
H9B H 0.5052 0.0186 0.6119 0.042 Uiso 1 calc R
C10 C 0.53596(10) 0.1994(3) 0.58768(14) 0.0301(6) Uani 1 d .
C11 C 0.58580(10) 0.1942(4) 0.62002(15) 0.0400(7) Uani 1 d .
H11 H 0.6065 0.1451 0.6677 0.048 Uiso 1 calc R
C12 C 0.60605(10) 0.2595(4) 0.58402(16) 0.0381(7) Uani 1 d .
H12 H 0.6403 0.2531 0.6071 0.046 Uiso 1 calc R
C13 C 0.57691(10) 0.3339(3) 0.51492(14) 0.0290(6) Uani 1 d .
C14 C 0.52715(11) 0.3386(4) 0.48204(16) 0.0443(8) Uani 1 d .
H14 H 0.5064 0.3884 0.4345 0.053 Uiso 1 calc R
C15 C 0.50720(11) 0.2709(4) 0.51807(17) 0.0466(8) Uani 1 d .
H15 H 0.4728 0.2739 0.4941 0.056 Uiso 1 calc R
C16 C 0.59977(10) 0.4093(3) 0.47844(14) 0.0285(5) Uani 1 d .
O17 O 0.57485(7) 0.5099(2) 0.42632(10) 0.0333(4) Uani 1 d .
O18 O 0.64250(7) 0.3766(2) 0.50009(11) 0.0348(4) Uani 1 d .
N19 N 0.67588(8) 0.7148(3) 0.50830(11) 0.0275(5) Uani 1 d .
N20 N 0.72308(8) 0.6665(3) 0.55001(11) 0.0273(5) Uani 1 d D
H20 H 0.7339(11) 0.596(3) 0.5309(16) 0.033 Uiso 1 d DR
C21 C 0.74773(9) 0.7303(3) 0.61943(13) 0.0268(5) Uani 1 d .
C22 C 0.71531(9) 0.8253(3) 0.62331(13) 0.0260(5) Uani 1 d .
C23 C 0.67090(9) 0.8126(3) 0.55274(13) 0.0270(5) Uani 1 d .
C24 C 0.62283(10) 0.8880(4) 0.52475(15) 0.0372(7) Uani 1 d .
H24A H 0.5967 0.8304 0.4808 0.056 Uiso 1 calc GR
H24B H 0.6233 0.9963 0.5102 0.056 Uiso 1 calc GR
H24C H 0.6169 0.8867 0.5648 0.056 Uiso 1 calc GR
C25 C 0.80045(10) 0.6965(4) 0.67673(15) 0.0334(6) Uani 1 d .
H25A H 0.8203 0.7848 0.6795 0.050 Uiso 1 calc GR
H25B H 0.8100 0.6018 0.6621 0.050 Uiso 1 calc GR
H25C H 0.8057 0.6806 0.7262 0.050 Uiso 1 calc GR
C26 C 0.72471(10) 0.9188(3) 0.68976(14) 0.0294(6) Uani 1 d .
H26A H 0.7023 1.0098 0.6709 0.035 Uiso 1 calc R
H26B H 0.7586 0.9594 0.7177 0.035 Uiso 1 calc R
C27 C 0.71787(9) 0.8263(3) 0.74406(13) 0.0252(5) Uani 1 d .
C28 C 0.67854(10) 0.7259(3) 0.71828(13) 0.0285(5) Uani 1 d .
H28 H 0.6560 0.7110 0.6655 0.034 Uiso 1 calc R
C29 C 0.67163(9) 0.6472(3) 0.76823(14) 0.0277(5) Uani 1 d .
H29 H 0.6442 0.5804 0.7496 0.033 Uiso 1 calc R
C30 C 0.70492(9) 0.6659(3) 0.84595(13) 0.0242(5) Uani 1 d .
C31 C 0.74428(9) 0.7656(3) 0.87215(13) 0.0253(5) Uani 1 d .
H31 H 0.7671 0.7792 0.9250 0.030 Uiso 1 calc R
C32 C 0.75077(9) 0.8460(3) 0.82183(14) 0.0264(5) Uani 1 d .
H32 H 0.7778 0.9148 0.8405 0.032 Uiso 1 calc R
C33 C 0.69814(9) 0.5750(3) 0.89980(13) 0.0250(5) Uani 1 d .
O34 O 0.65530(6) 0.5183(2) 0.87068(9) 0.0297(4) Uani 1 d .
O35 O 0.73337(6) 0.5561(2) 0.96653(9) 0.0282(4) Uani 1 d .
O36 O 0.66532(7) 0.1079(3) 0.44530(12) 0.0369(5) Uani 1 d D

loop_
_atom_site_aniso_label
_atom_site_aniso_U_11
_atom_site_aniso_U_22
_atom_site_aniso_U_33
_atom_site_aniso_U_23
_atom_site_aniso_U_13
_atom_site_aniso_U_12
Co1 0.0256(2) 0.0334(2) 0.01651(18) 0.00094(17) 0.01278(16) -0.00099(18)
N2 0.0295(11) 0.0281(12) 0.0205(10) 0.0022(8) 0.0141(9) 0.0002(9)
N3 0.0315(11) 0.0333(13) 0.0224(10) 0.0053(9) 0.0139(9) 0.0032(10)
C4 0.0310(13) 0.0358(15) 0.0271(12) -0.0008(11) 0.0165(11) -0.0007(12)
C5 0.0286(13) 0.0392(15) 0.0216(12) 0.0001(11) 0.0149(11) -0.0038(11)
C6 0.0266(12) 0.0332(14) 0.0200(11) 0.0028(10) 0.0117(10) -0.0001(11)
C7 0.0328(14) 0.0383(16) 0.0280(13) 0.0077(12) 0.0103(12) 0.0015(12)
C8 0.0505(19) 0.0327(16) 0.0462(18) -0.0036(14) 0.0206(16) 0.0024(14)
C9 0.0305(13) 0.0499(18) 0.0212(12) -0.0019(12) 0.0127(11) -0.0087(13)
C10 0.0309(13) 0.0364(15) 0.0216(12) -0.0025(11) 0.0138(11) -0.0043(12)
C11 0.0328(15) 0.060(2) 0.0254(13) 0.0114(13) 0.0151(12) 0.0029(14)
C12 0.0271(13) 0.057(2) 0.0305(14) 0.0084(13) 0.0163(12) 0.0069(13)
C13 0.0309(13) 0.0332(14) 0.0245(12) -0.0008(11) 0.0165(11) 0.0011(11)
C14 0.0307(14) 0.068(2) 0.0290(14) 0.0172(14) 0.0134(12) 0.0025(15)
C15 0.0276(14) 0.072(2) 0.0350(16) 0.0147(16) 0.0142(13) 0.0005(15)
C16 0.0306(13) 0.0334(14) 0.0214(11) -0.0025(11) 0.0145(10) -0.0017(11)
O17 0.0292(9) 0.0430(12) 0.0285(9) 0.0077(9) 0.0166(8) 0.0019(9)
O18 0.0319(10) 0.0464(12) 0.0311(9) 0.0026(9) 0.0208(8) 0.0047(9)
N19 0.0278(11) 0.0372(13) 0.0182(9) -0.0009(9) 0.0132(9) 0.0010(9)
N20 0.0287(11) 0.0348(12) 0.0200(10) -0.0021(9) 0.0146(9) 0.0003(10)
C21 0.0308(13) 0.0326(14) 0.0199(11) -0.0001(10) 0.0158(10) -0.0058(11)
C22 0.0324(13) 0.0324(14) 0.0192(11) -0.0011(10) 0.0181(10) -0.0051(11)
C23 0.0327(13) 0.0334(14) 0.0208(11) 0.0006(10) 0.0185(11) -0.0015(11)
C24 0.0348(14) 0.0516(19) 0.0271(13) -0.0039(13) 0.0185(12) 0.0040(13)
C25 0.0295(13) 0.0415(17) 0.0273(13) 0.0010(12) 0.0148(11) -0.0039(12)
C26 0.0390(14) 0.0336(15) 0.0210(12) -0.0049(11) 0.0201(11) -0.0080(12)
C27 0.0314(13) 0.0290(14) 0.0210(11) -0.0015(10) 0.0182(10) -0.0005(11)
C28 0.0312(13) 0.0374(15) 0.0169(11) -0.0007(10) 0.0134(10) -0.0028(11)
C29 0.0265(12) 0.0364(15) 0.0221(11) 0.0006(10) 0.0148(10) -0.0023(11)
C30 0.0285(12) 0.0288(13) 0.0211(11) 0.0004(10) 0.0174(10) 0.0017(10)
C31 0.0293(12) 0.0310(14) 0.0166(10) -0.0019(10) 0.0134(10) 0.0003(11)
C32 0.0280(12) 0.0315(14) 0.0224(11) -0.0033(10) 0.0158(10) -0.0032(11)
C33 0.0329(13) 0.0275(13) 0.0204(11) -0.0013(10) 0.0184(11) 0.0012(11)
O34 0.0301(9) 0.0409(11) 0.0207(8) 0.0008(8) 0.0157(8) -0.0036(8)
O35 0.0314(9) 0.0361(10) 0.0186(8) 0.0013(7) 0.0148(7) -0.0011(8)
O36 0.0308(10) 0.0388(12) 0.0349(10) -0.0089(9) 0.0146(9) -0.0010(9)

loop_
_atom_type_symbol
_atom_type_description
_atom_type_scat_dispersion_real
_atom_type_scat_dispersion_imag
_atom_type_scat_source
C C 0.0181 0.0091 'International Tables Vol C Tables 4.2.6.8 and 6.1.1.4'
H H 0.0000 0.0000 'International Tables Vol C Tables 4.2.6.8 and 6.1.1.4'
Co Co -2.3653 3.6143 'International Tables Vol C Tables 4.2.6.8 and 6.1.1.4'
N N 0.0311 0.0180 'International Tables Vol C Tables 4.2.6.8 and 6.1.1.4'
O O 0.0492 0.0322 'International Tables Vol C Tables 4.2.6.8 and 6.1.1.4'

loop_
_geom_angle_atom_site_label_1
_geom_angle_atom_site_label_2
_geom_angle_atom_site_label_3
_geom_angle
_geom_angle_site_symmetry_1
_geom_angle_site_symmetry_3
O17 Co1 N2 104.22(8) 6_566 .
O17 Co1 N19 109.33(8) 6_566 6_566
N19 Co1 N2 107.78(9) 6_566 .
O34 Co1 N2 97.04(8) . .
O34 Co1 O17 123.44(9) . 6_566
O34 Co1 N19 112.81(8) . 6_566
N3 N2 Co1 127.94(16) . .
C6 N2 Co1 125.97(19) . .
C6 N2 N3 105.6(2) . .
N2 N3 H3 121(2) . .
N2 N3 C4 111.6(2) . .
C4 N3 H3 126(2) . .
N3 C4 C5 106.8(2) . .
N3 C4 C8 121.7(3) . .
C5 C4 C8 131.5(3) . .
C4 C5 C6 105.4(2) . .
C4 C5 C9 128.4(3) . .
C6 C5 C9 126.2(3) . .
N2 C6 C5 110.7(2) . .
N2 C6 C7 121.4(2) . .
C5 C6 C7 127.9(2) . .
C6 C7 H7A 109.5 . .
C6 C7 H7B 109.5 . .
C6 C7 H7C 109.5 . .
H7A C7 H7B 109.5 . .
H7A C7 H7C 109.5 . .
H7B C7 H7C 109.5 . .
C4 C8 H8A 109.5 . .
C4 C8 H8B 109.5 . .
C4 C8 H8C 109.5 . .
H8A C8 H8B 109.5 . .
H8A C8 H8C 109.5 . .
H8B C8 H8C 109.5 . .
C5 C9 H9A 108.8 . .
C5 C9 H9B 108.8 . .
C5 C9 C10 113.8(2) . .
H9A C9 H9B 107.7 . .
C10 C9 H9A 108.8 . .
C10 C9 H9B 108.8 . .
C11 C10 C9 121.8(2) . .
C15 C10 C9 120.8(3) . .
C15 C10 C11 117.4(3) . .
C10 C11 H11 119.4 . .
C10 C11 C12 121.2(3) . .
C12 C11 H11 119.4 . .
C11 C12 H12 119.6 . .
C13 C12 C11 120.9(3) . .
C13 C12 H12 119.6 . .
C12 C13 C16 120.0(2) . .
C14 C13 C12 118.3(3) . .
C14 C13 C16 121.7(2) . .
C13 C14 H14 119.8 . .
C13 C14 C15 120.3(3) . .
C15 C14 H14 119.8 . .
C10 C15 C14 121.9(3) . .
C10 C15 H15 119.1 . .
C14 C15 H15 119.1 . .
O17 C16 C13 118.5(2) . .
O18 C16 C13 120.3(2) . .
O18 C16 O17 121.2(2) . .
C16 O17 Co1 100.89(16) . 6_565
N20 N19 Co1 119.99(17) . 6_565
C23 N19 Co1 131.54(18) . 6_565
C23 N19 N20 106.0(2) . .
N19 N20 H20 120.4(19) . .
C21 N20 N19 111.4(2) . .
C21 N20 H20 128.2(19) . .
N20 C21 C22 107.1(2) . .
N20 C21 C25 122.3(2) . .
C22 C21 C25 130.6(2) . .
C21 C22 C23 105.6(2) . .
C21 C22 C26 127.7(2) . .
C23 C22 C26 126.6(2) . .
N19 C23 C22 109.9(2) . .
N19 C23 C24 120.6(2) . .
C22 C23 C24 129.5(2) . .
C23 C24 H24A 109.5 . .
C23 C24 H24B 109.5 . .
C23 C24 H24C 109.5 . .
H24A C24 H24B 109.5 . .
H24A C24 H24C 109.5 . .
H24B C24 H24C 109.5 . .
C21 C25 H25A 109.5 . .
C21 C25 H25B 109.5 . .
C21 C25 H25C 109.5 . .
H25A C25 H25B 109.5 . .
H25A C25 H25C 109.5 . .
H25B C25 H25C 109.5 . .
C22 C26 H26A 108.8 . .
C22 C26 H26B 108.8 . .
C22 C26 C27 113.8(2) . .
H26A C26 H26B 107.7 . .
C27 C26 H26A 108.8 . .
C27 C26 H26B 108.8 . .
C28 C27 C26 121.6(2) . .
C28 C27 C32 118.6(2) . .
C32 C27 C26 119.7(2) . .
C27 C28 H28 119.5 . .
C29 C28 C27 121.1(2) . .
C29 C28 H28 119.5 . .
C28 C29 H29 119.9 . .
C28 C29 C30 120.1(2) . .
C30 C29 H29 119.9 . .
C29 C30 C33 119.7(2) . .
C31 C30 C29 119.2(2) . .
C31 C30 C33 121.1(2) . .
C30 C31 H31 119.7 . .
C30 C31 C32 120.6(2) . .
C32 C31 H31 119.7 . .
C27 C32 H32 119.8 . .
C31 C32 C27 120.5(2) . .
C31 C32 H32 119.8 . .
O34 C33 C30 114.9(2) . .
O35 C33 C30 119.9(2) . .
O35 C33 O34 125.2(2) . .
C33 O34 Co1 132.10(16) . .
H36A O36 H36B 111(4) . .

loop_
_geom_bond_atom_site_label_1
_geom_bond_atom_site_label_2
_geom_bond_distance
_geom_bond_site_symmetry_2
Co1 N2 2.041(2) .
Co1 O17 2.0013(18) 6_566
Co1 N19 2.011(2) 6_566
Co1 O34 1.9409(18) .
N2 N3 1.352(3) .
N2 C6 1.343(3) .
N3 H3 0.897(18) .
N3 C4 1.356(3) .
C4 C5 1.383(4) .
C4 C8 1.489(4) .
C5 C6 1.396(4) .
C5 C9 1.505(3) .
C6 C7 1.491(4) .
C7 H7A 0.9800 .
C7 H7B 0.9800 .
C7 H7C 0.9800 .
C8 H8A 0.9800 .
C8 H8B 0.9800 .
C8 H8C 0.9800 .
C9 H9A 0.9900 .
C9 H9B 0.9900 .
C9 C10 1.524(4) .
C10 C11 1.383(4) .
C10 C15 1.380(4) .
C11 H11 0.9500 .
C11 C12 1.387(4) .
C12 H12 0.9500 .
C12 C13 1.385(4) .
C13 C14 1.379(4) .
C13 C16 1.500(4) .
C14 H14 0.9500 .
C14 C15 1.389(4) .
C15 H15 0.9500 .
C16 O17 1.277(3) .
C16 O18 1.245(3) .
O17 Co1 2.0013(18) 6_565
N19 Co1 2.011(2) 6_565
N19 N20 1.355(3) .
N19 C23 1.342(3) .
N20 H20 0.905(17) .
N20 C21 1.344(3) .
C21 C22 1.382(4) .
C21 C25 1.491(4) .
C22 C23 1.399(3) .
C22 C26 1.502(3) .
C23 C24 1.492(4) .
C24 H24A 0.9800 .
C24 H24B 0.9800 .
C24 H24C 0.9800 .
C25 H25A 0.9800 .
C25 H25B 0.9800 .
C25 H25C 0.9800 .
C26 H26A 0.9900 .
C26 H26B 0.9900 .
C26 C27 1.522(3) .
C27 C28 1.387(4) .
C27 C32 1.395(3) .
C28 H28 0.9500 .
C28 C29 1.384(3) .
C29 H29 0.9500 .
C29 C30 1.395(3) .
C30 C31 1.383(4) .
C30 C33 1.505(3) .
C31 H31 0.9500 .
C31 C32 1.390(3) .
C32 H32 0.9500 .
C33 O34 1.279(3) .
C33 O35 1.246(3) .
O36 H36A 0.848(19) .
O36 H36B 0.832(19) .

loop_
_geom_hbond_atom_site_label_D
_geom_hbond_atom_site_label_H
_geom_hbond_atom_site_label_A
_geom_hbond_distance_DH
_geom_hbond_distance_HA
_geom_hbond_distance_DA
_geom_hbond_angle_DHA
_geom_hbond_site_symmetry_A
N3 H3 O36 0.897(18) 1.89(2) 2.763(3) 162(3) 6_556
O36 H36A O35 0.848(19) 1.97(2) 2.806(3) 168(4) 4_646
O36 H36B O18 0.832(19) 2.03(2) 2.863(3) 175(4) .
N20 H20 O35 0.905(17) 1.89(2) 2.756(3) 160(3) 6_565

loop_
_geom_torsion_atom_site_label_1
_geom_torsion_atom_site_label_2
_geom_torsion_atom_site_label_3
_geom_torsion_atom_site_label_4
_geom_torsion
_geom_torsion_site_symmetry_1
_geom_torsion_site_symmetry_4
Co1 N2 N3 C4 -171.41(18) . .
Co1 N2 C6 C5 171.72(17) . .
Co1 N2 C6 C7 -6.5(4) . .
Co1 N19 N20 C21 -163.78(17) 6_565 .
Co1 N19 C23 C22 161.27(19) 6_565 .
Co1 N19 C23 C24 -18.0(4) 6_565 .
N2 Co1 O34 C33 -137.9(2) . .
N2 N3 C4 C5 -0.5(3) . .
N2 N3 C4 C8 -179.3(3) . .
N3 N2 C6 C5 -0.5(3) . .
N3 N2 C6 C7 -178.7(2) . .
N3 C4 C5 C6 0.1(3) . .
N3 C4 C5 C9 178.3(2) . .
C4 C5 C6 N2 0.3(3) . .
C4 C5 C6 C7 178.3(3) . .
C4 C5 C9 C10 -109.2(3) . .
C5 C9 C10 C11 32.3(4) . .
C5 C9 C10 C15 -147.5(3) . .
C6 N2 N3 C4 0.6(3) . .
C6 C5 C9 C10 68.5(4) . .
C8 C4 C5 C6 178.8(3) . .
C8 C4 C5 C9 -3.1(5) . .
C9 C5 C6 N2 -177.9(2) . .
C9 C5 C6 C7 0.1(4) . .
C9 C10 C11 C12 -179.4(3) . .
C9 C10 C15 C14 178.4(3) . .
C10 C11 C12 C13 0.9(5) . .
C11 C10 C15 C14 -1.4(5) . .
C11 C12 C13 C14 -1.3(5) . .
C11 C12 C13 C16 177.6(3) . .
C12 C13 C14 C15 0.4(5) . .
C12 C13 C16 O17 -162.0(3) . .
C12 C13 C16 O18 16.3(4) . .
C13 C14 C15 C10 1.0(6) . .
C13 C16 O17 Co1 169.53(19) . 6_565
C14 C13 C16 O17 16.8(4) . .
C14 C13 C16 O18 -164.9(3) . .
C15 C10 C11 C12 0.5(5) . .
C16 C13 C14 C15 -178.5(3) . .
O17 Co1 N2 N3 -114.5(2) 6_566 .
O17 Co1 N2 C6 75.0(2) 6_566 .
O17 Co1 O34 C33 109.9(2) 6_566 .
O18 C16 O17 Co1 -8.8(3) . 6_565
N19 Co1 N2 N3 1.6(2) 6_566 .
N19 Co1 N2 C6 -168.9(2) 6_566 .
N19 Co1 O34 C33 -25.2(3) 6_566 .
N19 N20 C21 C22 -0.3(3) . .
N19 N20 C21 C25 -180.0(2) . .
N20 N19 C23 C22 -0.4(3) . .
N20 N19 C23 C24 -179.6(2) . .
N20 C21 C22 C23 0.1(3) . .
N20 C21 C22 C26 178.1(2) . .
C21 C22 C23 N19 0.2(3) . .
C21 C22 C23 C24 179.3(3) . .
C21 C22 C26 C27 -85.5(3) . .
C22 C26 C27 C28 -43.2(4) . .
C22 C26 C27 C32 139.1(3) . .
C23 N19 N20 C21 0.4(3) . .
C23 C22 C26 C27 92.1(3) . .
C25 C21 C22 C23 179.7(3) . .
C25 C21 C22 C26 -2.3(5) . .
C26 C22 C23 N19 -177.9(2) . .
C26 C22 C23 C24 1.3(5) . .
C26 C27 C28 C29 -177.4(3) . .
C26 C27 C32 C31 178.2(2) . .
C27 C28 C29 C30 -1.1(4) . .
C28 C27 C32 C31 0.4(4) . .
C28 C29 C30 C31 1.0(4) . .
C28 C29 C30 C33 -177.6(2) . .
C29 C30 C31 C32 -0.2(4) . .
C29 C30 C33 O34 -17.9(3) . .
C29 C30 C33 O35 160.1(2) . .
C30 C31 C32 C27 -0.5(4) . .
C30 C33 O34 Co1 -176.98(17) . .
C31 C30 C33 O34 163.5(2) . .
C31 C30 C33 O35 -18.5(4) . .
C32 C27 C28 C29 0.4(4) . .
C33 C30 C31 C32 178.4(2) . .
O34 Co1 N2 N3 118.3(2) . .
O34 Co1 N2 C6 -52.2(2) . .
O35 C33 O34 Co1 5.2(4) . .
